data_2227993
loop_
_publ_author_name
'Kennedy, Alan R.'
'Kipkorir, Zaccheus R.'
'Muhanji, Claire I.'
'Okoth, Maurice O.'

_publ_section_title
;
 1-Benzyloxy-4-(2-nitroethenyl)benzene
;
_journal_coeditor_code SI2304
_journal_issue 11
_journal_name_full 'Acta Crystallographica Section E'
_journal_page_first o2984
_journal_page_last o2985
_journal_paper_doi 10.1107/S1600536810042960
_journal_volume 66
_journal_year 2010
_chemical_formula_iupac 'C15 H13 N O3'
_chemical_formula_moiety 'C15 H13 N O3'
_chemical_formula_sum 'C15 H13 N O3'
_chemical_formula_weight 255.26
_chemical_name_systematic
;
1-Benzyloxy-4-(2-nitroethenyl)benzene
;
_space_group_IT_number 2
_symmetry_cell_setting triclinic
_symmetry_space_group_name_Hall '-P 1'
_symmetry_space_group_name_H-M 'P -1'
_atom_sites_solution_hydrogens geom
_atom_sites_solution_primary direct
_atom_sites_solution_secondary difmap
_audit_creation_method SHELXL-97
_cell_angle_alpha 74.416(5)
_cell_angle_beta 84.188(5)
_cell_angle_gamma 80.888(4)
_cell_formula_units_Z 6
_cell_length_a 9.9522(8)
_cell_length_b 14.0456(13)
_cell_length_c 14.2506(10)
_cell_measurement_reflns_used 78718
_cell_measurement_temperature 120(2)
_cell_measurement_theta_max 27.48
_cell_measurement_theta_min 2.91
_cell_volume 1891.0(3)
_computing_cell_refinement 'DENZO (Otwinowski & Minor, 1997) and COLLECT (Hooft, 1998)'
_computing_data_collection 'COLLECT (Hooft, 1998)'
_computing_data_reduction 'DENZO (Otwinowski & Minor, 1997) and COLLECT (Hooft, 1998)'
_computing_molecular_graphics 'ORTEP-3 (Farrugia, 1997)'
_computing_publication_material 'SHELXL97 (Sheldrick, 2008)'
_computing_structure_refinement 'SHELXL97 (Sheldrick, 2008)'
_computing_structure_solution 'SHELXS97 (Sheldrick, 2008)'
_diffrn_ambient_temperature 120(2)
_diffrn_detector_area_resol_mean '4096x4096pixels / 62x62mm'
_diffrn_measured_fraction_theta_full 0.990
_diffrn_measured_fraction_theta_max 0.988
_diffrn_measurement_device_type 'Bruker--Nonius APEXII CCD'
_diffrn_measurement_method '\f & \w scans'
_diffrn_radiation_monochromator '10cm confocal mirrors'
_diffrn_radiation_source 'Bruker-Nonius FR591 rotating anode'
_diffrn_radiation_type MoK\a
_diffrn_radiation_wavelength 0.71073
_diffrn_reflns_av_R_equivalents 0.0628
_diffrn_reflns_av_sigmaI/netI 0.0730
_diffrn_reflns_limit_h_max 12
_diffrn_reflns_limit_h_min -12
_diffrn_reflns_limit_k_max 17
_diffrn_reflns_limit_k_min -17
_diffrn_reflns_limit_l_max 17
_diffrn_reflns_limit_l_min -17
_diffrn_reflns_number 25754
_diffrn_reflns_theta_full 25.00
_diffrn_reflns_theta_max 26.00
_diffrn_reflns_theta_min 2.97
_diffrn_standards_decay_% 0
_exptl_absorpt_coefficient_mu 0.094
_exptl_absorpt_correction_type none
_exptl_crystal_colour 'pale yellow'
_exptl_crystal_density_diffrn 1.345
_exptl_crystal_density_method 'not measured'
_exptl_crystal_description 'cut slab'
_exptl_crystal_F_000 804
_exptl_crystal_size_max 0.12
_exptl_crystal_size_mid 0.10
_exptl_crystal_size_min 0.05
_refine_diff_density_max 0.269
_refine_diff_density_min -0.282
_refine_ls_extinction_method none
_refine_ls_goodness_of_fit_ref 1.135
_refine_ls_hydrogen_treatment constr
_refine_ls_matrix_type full
_refine_ls_number_parameters 514
_refine_ls_number_reflns 7366
_refine_ls_number_restraints 0
_refine_ls_restrained_S_all 1.135
_refine_ls_R_factor_all 0.1441
_refine_ls_R_factor_gt 0.0877
_refine_ls_shift/su_max 0.000
_refine_ls_shift/su_mean 0.000
_refine_ls_structure_factor_coef Fsqd
_refine_ls_weighting_details 'calc w=1/[\s^2^(Fo^2^)+(0.0086P)^2^+3.8491P] where P=(Fo^2^+2Fc^2^)/3'
_refine_ls_weighting_scheme calc
_refine_ls_wR_factor_gt 0.1451
_refine_ls_wR_factor_ref 0.1702
_reflns_number_gt 4735
_reflns_number_total 7366
_reflns_threshold_expression I>2\s(I)
_cod_data_source_file si2304.cif
_cod_data_source_block I
_cod_database_code 2227993
_cod_database_fobs_code 2227993

loop_
_symmetry_equiv_pos_as_xyz
'x, y, z'
'-x, -y, -z'

loop_
_atom_site_type_symbol
_atom_site_label
_atom_site_fract_x
_atom_site_fract_y
_atom_site_fract_z
_atom_site_U_iso_or_equiv
_atom_site_adp_type
_atom_site_calc_flag
_atom_site_refinement_flags
_atom_site_occupancy
_atom_site_disorder_assembly
_atom_site_disorder_group
O O1 0.9330(2) 0.37883(19) 0.37919(17) 0.0306(6) Uani d . 1 . .
O O2 1.0417(3) -0.0863(2) 0.9274(2) 0.0468(8) Uani d . 1 . .
O O3 0.8252(3) -0.0489(2) 0.9037(2) 0.0426(7) Uani d . 1 . .
O O4 0.7595(2) 0.6336(2) 0.93137(18) 0.0337(6) Uani d . 1 . .
O O5 0.8521(3) 1.0608(2) 0.40189(19) 0.0382(7) Uani d . 1 . .
O O6 0.6349(3) 1.1069(2) 0.3947(2) 0.0458(8) Uani d . 1 . .
O O7 0.4798(2) 0.3091(2) 0.71568(17) 0.0328(6) Uani d . 1 . .
O O8 0.6922(3) -0.0535(2) 1.2632(2) 0.0462(8) Uani d . 1 . .
O O9 0.4823(3) -0.0710(2) 1.31177(19) 0.0412(7) Uani d . 1 . .
N N1 0.9451(3) -0.0400(2) 0.8780(2) 0.0342(8) Uani d . 1 . .
N N2 0.7348(3) 1.0530(2) 0.4349(2) 0.0320(7) Uani d . 1 . .
N N3 0.5696(3) -0.0360(2) 1.2495(2) 0.0322(8) Uani d . 1 . .
C C1 0.9316(4) 0.3020(3) 0.4612(2) 0.0274(8) Uani d . 1 . .
C C2 1.0458(3) 0.2566(3) 0.5139(3) 0.0271(8) Uani d . 1 . .
H H2 1.1326 0.2769 0.4915 0.033 Uiso calc R 1 . .
C C3 1.0318(4) 0.1819(3) 0.5989(3) 0.0285(8) Uani d . 1 . .
H H3 1.1099 0.1507 0.6343 0.034 Uiso calc R 1 . .
C C4 0.9047(4) 0.1516(3) 0.6337(3) 0.0271(8) Uani d . 1 . .
C C5 0.7925(4) 0.1967(3) 0.5792(3) 0.0309(9) Uani d . 1 . .
H H5 0.7056 0.1766 0.6014 0.037 Uiso calc R 1 . .
C C6 0.8055(4) 0.2702(3) 0.4936(3) 0.0292(8) Uani d . 1 . .
H H6 0.7282 0.2992 0.4567 0.035 Uiso calc R 1 . .
C C7 0.8843(4) 0.0774(3) 0.7258(3) 0.0279(8) Uani d . 1 . .
H H7 0.7942 0.0619 0.7438 0.034 Uiso calc R 1 . .
C C8 0.9796(4) 0.0295(3) 0.7866(3) 0.0319(9) Uani d . 1 . .
H H8 1.0716 0.0408 0.7700 0.038 Uiso calc R 1 . .
C C9 1.0559(4) 0.4252(3) 0.3534(3) 0.0299(9) Uani d . 1 . .
H H9A 1.1305 0.3788 0.3316 0.036 Uiso calc R 1 . .
H H9B 1.0846 0.4423 0.4107 0.036 Uiso calc R 1 . .
C C10 1.0263(3) 0.5182(3) 0.2724(3) 0.0276(8) Uani d . 1 . .
C C11 0.9907(4) 0.5121(3) 0.1823(3) 0.0322(9) Uani d . 1 . .
H H11 0.9836 0.4490 0.1723 0.039 Uiso calc R 1 . .
C C12 0.9657(4) 0.5980(3) 0.1072(3) 0.0358(10) Uani d . 1 . .
H H12 0.9412 0.5929 0.0462 0.043 Uiso calc R 1 . .
C C13 0.9756(4) 0.6894(3) 0.1196(3) 0.0349(9) Uani d . 1 . .
H H13 0.9580 0.7477 0.0678 0.042 Uiso calc R 1 . .
C C14 1.0117(4) 0.6963(3) 0.2085(3) 0.0377(10) Uani d . 1 . .
H H14 1.0200 0.7597 0.2176 0.045 Uiso calc R 1 . .
C C15 1.0359(4) 0.6109(3) 0.2849(3) 0.0340(9) Uani d . 1 . .
H H15 1.0591 0.6165 0.3460 0.041 Uiso calc R 1 . .
C C16 0.7608(4) 0.7089(3) 0.8479(2) 0.0265(8) Uani d . 1 . .
C C17 0.6479(4) 0.7507(3) 0.7931(3) 0.0305(9) Uani d . 1 . .
H H17 0.5614 0.7295 0.8147 0.037 Uiso calc R 1 . .
C C18 0.6632(4) 0.8231(3) 0.7073(3) 0.0306(9) Uani d . 1 . .
H H18 0.5859 0.8514 0.6702 0.037 Uiso calc R 1 . .
C C19 0.7888(4) 0.8564(3) 0.6729(3) 0.0277(8) Uani d . 1 . .
C C20 0.8995(4) 0.8146(3) 0.7303(3) 0.0284(8) Uani d . 1 . .
H H20 0.9861 0.8358 0.7092 0.034 Uiso calc R 1 . .
C C21 0.8855(4) 0.7429(3) 0.8170(3) 0.0291(9) Uani d . 1 . .
H H21 0.9617 0.7167 0.8558 0.035 Uiso calc R 1 . .
C C22 0.8072(4) 0.9304(3) 0.5808(3) 0.0279(8) Uani d . 1 . .
H H22 0.8975 0.9437 0.5594 0.033 Uiso calc R 1 . .
C C23 0.7081(4) 0.9805(3) 0.5246(3) 0.0330(9) Uani d . 1 . .
H H23 0.6170 0.9683 0.5441 0.040 Uiso calc R 1 . .
C C24 0.6366(4) 0.5879(3) 0.9591(3) 0.0381(10) Uani d . 1 . .
H H24A 0.6056 0.5710 0.9024 0.046 Uiso calc R 1 . .
H H24B 0.5634 0.6345 0.9819 0.046 Uiso calc R 1 . .
C C25 0.6680(3) 0.4951(3) 1.0395(3) 0.0287(9) Uani d . 1 . .
C C26 0.7175(4) 0.4054(3) 1.0175(3) 0.0364(10) Uani d . 1 . .
H H26 0.7309 0.4024 0.9514 0.044 Uiso calc R 1 . .
C C27 0.7477(4) 0.3194(3) 1.0922(3) 0.0418(10) Uani d . 1 . .
H H27 0.7823 0.2581 1.0766 0.050 Uiso calc R 1 . .
C C28 0.7279(4) 0.3225(3) 1.1887(3) 0.0402(10) Uani d . 1 . .
H H28 0.7468 0.2635 1.2395 0.048 Uiso calc R 1 . .
C C29 0.6802(4) 0.4122(3) 1.2100(3) 0.0392(10) Uani d . 1 . .
H H29 0.6683 0.4155 1.2761 0.047 Uiso calc R 1 . .
C C30 0.6495(4) 0.4976(3) 1.1359(3) 0.0339(9) Uani d . 1 . .
H H30 0.6151 0.5588 1.1518 0.041 Uiso calc R 1 . .
C C31 0.5003(4) 0.2542(3) 0.8087(2) 0.0272(8) Uani d . 1 . .
C C32 0.3980(4) 0.2181(3) 0.8771(3) 0.0306(9) Uani d . 1 . .
H H32 0.3055 0.2335 0.8608 0.037 Uiso calc R 1 . .
C C33 0.4313(4) 0.1599(3) 0.9687(3) 0.0312(9) Uani d . 1 . .
H H33 0.3611 0.1355 1.0150 0.037 Uiso calc R 1 . .
C C34 0.5662(4) 0.1366(3) 0.9941(3) 0.0293(8) Uani d . 1 . .
C C35 0.6680(4) 0.1754(3) 0.9255(3) 0.0326(9) Uani d . 1 . .
H H35 0.7604 0.1613 0.9421 0.039 Uiso calc R 1 . .
C C36 0.6354(4) 0.2333(3) 0.8347(3) 0.0330(9) Uani d . 1 . .
H H36 0.7053 0.2595 0.7892 0.040 Uiso calc R 1 . .
C C37 0.6052(4) 0.0718(3) 1.0889(3) 0.0319(9) Uani d . 1 . .
H H37 0.6991 0.0605 1.1013 0.038 Uiso calc R 1 . .
C C38 0.5207(4) 0.0273(3) 1.1591(3) 0.0317(9) Uani d . 1 . .
H H38 0.4259 0.0375 1.1494 0.038 Uiso calc R 1 . .
C C39 0.3446(4) 0.3208(3) 0.6810(3) 0.0317(9) Uani d . 1 . .
H H39A 0.2796 0.3651 0.7130 0.038 Uiso calc R 1 . .
H H39B 0.3113 0.2552 0.6951 0.038 Uiso calc R 1 . .
C C40 0.3582(3) 0.3660(3) 0.5727(3) 0.0298(9) Uani d . 1 . .
C C41 0.4149(4) 0.3069(3) 0.5108(3) 0.0341(9) Uani d . 1 . .
H H41 0.4414 0.2374 0.5365 0.041 Uiso calc R 1 . .
C C42 0.4326(4) 0.3493(3) 0.4114(3) 0.0365(10) Uani d . 1 . .
H H42 0.4705 0.3086 0.3691 0.044 Uiso calc R 1 . .
C C43 0.3955(4) 0.4507(3) 0.3735(3) 0.0375(10) Uani d . 1 . .
H H43 0.4090 0.4797 0.3055 0.045 Uiso calc R 1 . .
C C44 0.3390(4) 0.5096(3) 0.4347(3) 0.0354(9) Uani d . 1 . .
H H44 0.3132 0.5791 0.4089 0.043 Uiso calc R 1 . .
C C45 0.3199(4) 0.4670(3) 0.5338(3) 0.0319(9) Uani d . 1 . .
H H45 0.2801 0.5076 0.5757 0.038 Uiso calc R 1 . .

loop_
_atom_site_aniso_label
_atom_site_aniso_U_11
_atom_site_aniso_U_22
_atom_site_aniso_U_33
_atom_site_aniso_U_12
_atom_site_aniso_U_13
_atom_site_aniso_U_23
O1 0.0257(13) 0.0339(16) 0.0294(14) -0.0089(11) -0.0034(11) 0.0002(12)
O2 0.0388(17) 0.0464(19) 0.0431(17) -0.0049(14) -0.0069(14) 0.0104(14)
O3 0.0341(16) 0.0445(18) 0.0417(17) -0.0109(13) 0.0066(13) 0.0016(14)
O4 0.0312(14) 0.0374(16) 0.0290(14) -0.0146(12) -0.0044(11) 0.0044(12)
O5 0.0268(14) 0.0438(18) 0.0378(16) -0.0080(12) 0.0017(12) 0.0005(13)
O6 0.0315(16) 0.0483(19) 0.0454(17) 0.0029(14) -0.0119(13) 0.0071(14)
O7 0.0235(13) 0.0436(17) 0.0276(14) -0.0091(12) -0.0047(10) 0.0006(12)
O8 0.0308(16) 0.059(2) 0.0412(17) -0.0091(14) -0.0093(13) 0.0045(15)
O9 0.0378(16) 0.0431(18) 0.0361(16) -0.0109(13) 0.0046(13) 0.0017(13)
N1 0.0334(19) 0.0282(19) 0.0377(19) -0.0061(15) 0.0011(15) -0.0028(15)
N2 0.0301(18) 0.034(2) 0.0288(17) -0.0060(15) -0.0038(14) -0.0022(15)
N3 0.038(2) 0.0303(19) 0.0262(17) -0.0060(15) -0.0031(14) -0.0018(14)
C1 0.030(2) 0.027(2) 0.0239(19) -0.0026(16) -0.0026(15) -0.0059(16)
C2 0.0233(18) 0.031(2) 0.029(2) -0.0083(16) 0.0009(15) -0.0090(17)
C3 0.0261(19) 0.029(2) 0.028(2) -0.0006(16) -0.0049(15) -0.0036(17)
C4 0.029(2) 0.026(2) 0.0272(19) -0.0054(16) -0.0015(15) -0.0071(16)
C5 0.0248(19) 0.032(2) 0.036(2) -0.0105(17) 0.0019(16) -0.0062(18)
C6 0.0233(19) 0.034(2) 0.030(2) -0.0074(16) -0.0011(15) -0.0058(17)
C7 0.0268(19) 0.028(2) 0.030(2) -0.0069(16) 0.0003(16) -0.0076(17)
C8 0.032(2) 0.028(2) 0.032(2) -0.0109(17) 0.0018(17) 0.0002(17)
C9 0.0268(19) 0.033(2) 0.028(2) -0.0094(17) -0.0036(15) 0.0000(17)
C10 0.0179(17) 0.032(2) 0.033(2) -0.0075(15) -0.0007(15) -0.0066(17)
C11 0.032(2) 0.030(2) 0.036(2) -0.0085(17) -0.0025(17) -0.0089(18)
C12 0.033(2) 0.046(3) 0.027(2) -0.0087(19) -0.0079(16) -0.0023(19)
C13 0.027(2) 0.037(3) 0.035(2) -0.0066(18) 0.0005(16) 0.0012(19)
C14 0.037(2) 0.026(2) 0.048(3) -0.0057(18) -0.0028(19) -0.0046(19)
C15 0.034(2) 0.038(3) 0.032(2) -0.0079(18) -0.0061(17) -0.0081(18)
C16 0.0287(19) 0.027(2) 0.0235(19) -0.0093(16) -0.0039(15) -0.0026(16)
C17 0.027(2) 0.034(2) 0.031(2) -0.0112(17) -0.0017(16) -0.0056(18)
C18 0.0242(19) 0.035(2) 0.031(2) -0.0030(17) -0.0064(15) -0.0043(18)
C19 0.030(2) 0.024(2) 0.028(2) -0.0050(16) -0.0020(16) -0.0051(16)
C20 0.0242(19) 0.029(2) 0.031(2) -0.0067(16) -0.0023(15) -0.0031(17)
C21 0.0259(19) 0.032(2) 0.029(2) -0.0050(16) -0.0050(15) -0.0049(17)
C22 0.0256(19) 0.030(2) 0.028(2) -0.0066(16) 0.0027(15) -0.0071(17)
C23 0.030(2) 0.037(2) 0.030(2) -0.0100(18) 0.0024(16) -0.0046(18)
C24 0.032(2) 0.044(3) 0.036(2) -0.0197(19) -0.0011(17) 0.0021(19)
C25 0.0201(18) 0.034(2) 0.031(2) -0.0105(16) -0.0023(15) -0.0025(17)
C26 0.028(2) 0.047(3) 0.034(2) -0.0096(19) 0.0008(17) -0.010(2)
C27 0.036(2) 0.036(3) 0.056(3) -0.0060(19) -0.003(2) -0.015(2)
C28 0.031(2) 0.038(3) 0.043(2) -0.0072(19) -0.0041(18) 0.006(2)
C29 0.035(2) 0.050(3) 0.031(2) -0.014(2) 0.0031(17) -0.006(2)
C30 0.031(2) 0.035(2) 0.037(2) -0.0067(17) -0.0020(17) -0.0096(19)
C31 0.032(2) 0.025(2) 0.0238(19) -0.0052(16) -0.0023(15) -0.0042(16)
C32 0.0274(19) 0.031(2) 0.031(2) -0.0023(16) -0.0003(16) -0.0062(17)
C33 0.031(2) 0.036(2) 0.026(2) -0.0092(17) 0.0047(16) -0.0075(18)
C34 0.033(2) 0.026(2) 0.028(2) -0.0063(17) -0.0012(16) -0.0052(16)
C35 0.026(2) 0.041(2) 0.032(2) -0.0053(17) -0.0038(16) -0.0104(18)
C36 0.029(2) 0.042(2) 0.026(2) -0.0076(18) 0.0017(16) -0.0042(18)
C37 0.030(2) 0.032(2) 0.034(2) -0.0033(17) 0.0007(17) -0.0116(18)
C38 0.030(2) 0.034(2) 0.029(2) -0.0006(17) -0.0053(16) -0.0069(18)
C39 0.0252(19) 0.038(2) 0.029(2) -0.0053(17) -0.0062(15) -0.0024(18)
C40 0.0206(18) 0.036(2) 0.032(2) -0.0080(16) -0.0051(15) -0.0042(18)
C41 0.028(2) 0.034(2) 0.040(2) -0.0067(17) -0.0052(17) -0.0063(19)
C42 0.028(2) 0.045(3) 0.040(2) -0.0072(19) -0.0011(17) -0.016(2)
C43 0.030(2) 0.050(3) 0.029(2) -0.0078(19) -0.0063(17) -0.003(2)
C44 0.028(2) 0.038(2) 0.035(2) -0.0027(18) -0.0040(17) 0.0009(19)
C45 0.0229(19) 0.037(2) 0.035(2) -0.0022(17) -0.0033(16) -0.0074(18)

loop_
_atom_type_symbol
_atom_type_description
_atom_type_scat_dispersion_real
_atom_type_scat_dispersion_imag
_atom_type_scat_source
O O 0.0106 0.0060 'International Tables Vol C Tables 4.2.6.8 and 6.1.1.4'
N N 0.0061 0.0033 'International Tables Vol C Tables 4.2.6.8 and 6.1.1.4'
C C 0.0033 0.0016 'International Tables Vol C Tables 4.2.6.8 and 6.1.1.4'
H H 0.0000 0.0000 'International Tables Vol C Tables 4.2.6.8 and 6.1.1.4'

loop_
_geom_angle_atom_site_label_1
_geom_angle_atom_site_label_2
_geom_angle_atom_site_label_3
_geom_angle_site_symmetry_1
_geom_angle_site_symmetry_3
_geom_angle
_geom_angle_publ_flag
C1 O1 C9 . . 117.4(3) ?
C16 O4 C24 . . 117.4(3) ?
C31 O7 C39 . . 117.7(3) ?
O3 N1 O2 . . 123.5(3) ?
O3 N1 C8 . . 120.0(3) ?
O2 N1 C8 . . 116.5(3) ?
O5 N2 O6 . . 122.7(3) ?
O5 N2 C23 . . 120.3(3) ?
O6 N2 C23 . . 117.0(3) ?
O8 N3 O9 . . 122.5(3) ?
O8 N3 C38 . . 121.0(3) ?
O9 N3 C38 . . 116.4(3) ?
O1 C1 C6 . . 116.0(3) ?
O1 C1 C2 . . 124.3(3) ?
C6 C1 C2 . . 119.6(3) ?
C3 C2 C1 . . 119.6(3) ?
C3 C2 H2 . . 120.2 ?
C1 C2 H2 . . 120.2 ?
C2 C3 C4 . . 121.1(3) ?
C2 C3 H3 . . 119.4 ?
C4 C3 H3 . . 119.4 ?
C5 C4 C3 . . 118.3(3) ?
C5 C4 C7 . . 118.9(3) ?
C3 C4 C7 . . 122.8(3) ?
C6 C5 C4 . . 121.1(3) ?
C6 C5 H5 . . 119.5 ?
C4 C5 H5 . . 119.5 ?
C5 C6 C1 . . 120.2(3) ?
C5 C6 H6 . . 119.9 ?
C1 C6 H6 . . 119.9 ?
C8 C7 C4 . . 126.1(3) ?
C8 C7 H7 . . 116.9 ?
C4 C7 H7 . . 116.9 ?
C7 C8 N1 . . 120.8(3) ?
C7 C8 H8 . . 119.6 ?
N1 C8 H8 . . 119.6 ?
O1 C9 C10 . . 108.1(3) ?
O1 C9 H9A . . 110.1 ?
C10 C9 H9A . . 110.1 ?
O1 C9 H9B . . 110.1 ?
C10 C9 H9B . . 110.1 ?
H9A C9 H9B . . 108.4 ?
C15 C10 C11 . . 118.6(3) ?
C15 C10 C9 . . 121.0(3) ?
C11 C10 C9 . . 120.4(3) ?
C12 C11 C10 . . 120.3(4) ?
C12 C11 H11 . . 119.9 ?
C10 C11 H11 . . 119.9 ?
C13 C12 C11 . . 121.1(4) ?
C13 C12 H12 . . 119.5 ?
C11 C12 H12 . . 119.5 ?
C12 C13 C14 . . 119.2(4) ?
C12 C13 H13 . . 120.4 ?
C14 C13 H13 . . 120.4 ?
C13 C14 C15 . . 120.4(4) ?
C13 C14 H14 . . 119.8 ?
C15 C14 H14 . . 119.8 ?
C10 C15 C14 . . 120.5(4) ?
C10 C15 H15 . . 119.8 ?
C14 C15 H15 . . 119.8 ?
O4 C16 C21 . . 115.9(3) ?
O4 C16 C17 . . 124.4(3) ?
C21 C16 C17 . . 119.7(3) ?
C18 C17 C16 . . 119.2(3) ?
C18 C17 H17 . . 120.4 ?
C16 C17 H17 . . 120.4 ?
C17 C18 C19 . . 122.2(3) ?
C17 C18 H18 . . 118.9 ?
C19 C18 H18 . . 118.9 ?
C20 C19 C18 . . 117.3(3) ?
C20 C19 C22 . . 120.0(3) ?
C18 C19 C22 . . 122.7(3) ?
C21 C20 C19 . . 121.2(3) ?
C21 C20 H20 . . 119.4 ?
C19 C20 H20 . . 119.4 ?
C20 C21 C16 . . 120.3(3) ?
C20 C21 H21 . . 119.8 ?
C16 C21 H21 . . 119.8 ?
C23 C22 C19 . . 125.1(3) ?
C23 C22 H22 . . 117.4 ?
C19 C22 H22 . . 117.4 ?
C22 C23 N2 . . 121.6(3) ?
C22 C23 H23 . . 119.2 ?
N2 C23 H23 . . 119.2 ?
O4 C24 C25 . . 107.8(3) ?
O4 C24 H24A . . 110.1 ?
C25 C24 H24A . . 110.1 ?
O4 C24 H24B . . 110.1 ?
C25 C24 H24B . . 110.1 ?
H24A C24 H24B . . 108.5 ?
C30 C25 C26 . . 118.9(4) ?
C30 C25 C24 . . 121.0(4) ?
C26 C25 C24 . . 120.2(4) ?
C25 C26 C27 . . 120.2(4) ?
C25 C26 H26 . . 119.9 ?
C27 C26 H26 . . 119.9 ?
C28 C27 C26 . . 120.6(4) ?
C28 C27 H27 . . 119.7 ?
C26 C27 H27 . . 119.7 ?
C29 C28 C27 . . 119.0(4) ?
C29 C28 H28 . . 120.5 ?
C27 C28 H28 . . 120.5 ?
C28 C29 C30 . . 120.5(4) ?
C28 C29 H29 . . 119.8 ?
C30 C29 H29 . . 119.8 ?
C25 C30 C29 . . 120.9(4) ?
C25 C30 H30 . . 119.5 ?
C29 C30 H30 . . 119.5 ?
O7 C31 C32 . . 124.9(3) ?
O7 C31 C36 . . 115.8(3) ?
C32 C31 C36 . . 119.3(3) ?
C33 C32 C31 . . 120.0(3) ?
C33 C32 H32 . . 120.0 ?
C31 C32 H32 . . 120.0 ?
C32 C33 C34 . . 120.9(3) ?
C32 C33 H33 . . 119.5 ?
C34 C33 H33 . . 119.5 ?
C33 C34 C35 . . 118.6(3) ?
C33 C34 C37 . . 122.2(3) ?
C35 C34 C37 . . 119.2(3) ?
C36 C35 C34 . . 120.7(4) ?
C36 C35 H35 . . 119.7 ?
C34 C35 H35 . . 119.7 ?
C35 C36 C31 . . 120.5(3) ?
C35 C36 H36 . . 119.7 ?
C31 C36 H36 . . 119.7 ?
C38 C37 C34 . . 125.7(4) ?
C38 C37 H37 . . 117.2 ?
C34 C37 H37 . . 117.2 ?
C37 C38 N3 . . 121.3(4) ?
C37 C38 H38 . . 119.3 ?
N3 C38 H38 . . 119.3 ?
O7 C39 C40 . . 106.1(3) ?
O7 C39 H39A . . 110.5 ?
C40 C39 H39A . . 110.5 ?
O7 C39 H39B . . 110.5 ?
C40 C39 H39B . . 110.5 ?
H39A C39 H39B . . 108.7 ?
C45 C40 C41 . . 119.2(3) ?
C45 C40 C39 . . 120.8(3) ?
C41 C40 C39 . . 120.0(4) ?
C42 C41 C40 . . 120.0(4) ?
C42 C41 H41 . . 120.0 ?
C40 C41 H41 . . 120.0 ?
C43 C42 C41 . . 120.3(4) ?
C43 C42 H42 . . 119.9 ?
C41 C42 H42 . . 119.9 ?
C44 C43 C42 . . 119.9(4) ?
C44 C43 H43 . . 120.0 ?
C42 C43 H43 . . 120.0 ?
C43 C44 C45 . . 119.8(4) ?
C43 C44 H44 . . 120.1 ?
C45 C44 H44 . . 120.1 ?
C40 C45 C44 . . 120.8(4) ?
C40 C45 H45 . . 119.6 ?
C44 C45 H45 . . 119.6 ?

loop_
_geom_bond_atom_site_label_1
_geom_bond_atom_site_label_2
_geom_bond_site_symmetry_2
_geom_bond_distance
_geom_bond_publ_flag
O1 C1 . 1.362(4) ?
O1 C9 . 1.445(4) ?
O2 N1 . 1.239(4) ?
O3 N1 . 1.228(4) ?
O4 C16 . 1.364(4) ?
O4 C24 . 1.441(4) ?
O5 N2 . 1.224(4) ?
O6 N2 . 1.239(4) ?
O7 C31 . 1.359(4) ?
O7 C39 . 1.451(4) ?
O8 N3 . 1.231(4) ?
O9 N3 . 1.237(4) ?
N1 C8 . 1.449(5) ?
N2 C23 . 1.435(5) ?
N3 C38 . 1.435(5) ?
C1 C6 . 1.391(5) ?
C1 C2 . 1.396(5) ?
C2 C3 . 1.385(5) ?
C2 H2 . 0.9500 ?
C3 C4 . 1.399(5) ?
C3 H3 . 0.9500 ?
C4 C5 . 1.392(5) ?
C4 C7 . 1.458(5) ?
C5 C6 . 1.381(5) ?
C5 H5 . 0.9500 ?
C6 H6 . 0.9500 ?
C7 C8 . 1.324(5) ?
C7 H7 . 0.9500 ?
C8 H8 . 0.9500 ?
C9 C10 . 1.504(5) ?
C9 H9A . 0.9900 ?
C9 H9B . 0.9900 ?
C10 C15 . 1.379(5) ?
C10 C11 . 1.393(5) ?
C11 C12 . 1.388(5) ?
C11 H11 . 0.9500 ?
C12 C13 . 1.362(6) ?
C12 H12 . 0.9500 ?
C13 C14 . 1.383(5) ?
C13 H13 . 0.9500 ?
C14 C15 . 1.393(5) ?
C14 H14 . 0.9500 ?
C15 H15 . 0.9500 ?
C16 C21 . 1.388(5) ?
C16 C17 . 1.392(5) ?
C17 C18 . 1.377(5) ?
C17 H17 . 0.9500 ?
C18 C19 . 1.400(5) ?
C18 H18 . 0.9500 ?
C19 C20 . 1.395(5) ?
C19 C22 . 1.454(5) ?
C20 C21 . 1.379(5) ?
C20 H20 . 0.9500 ?
C21 H21 . 0.9500 ?
C22 C23 . 1.321(5) ?
C22 H22 . 0.9500 ?
C23 H23 . 0.9500 ?
C24 C25 . 1.500(5) ?
C24 H24A . 0.9900 ?
C24 H24B . 0.9900 ?
C25 C30 . 1.376(5) ?
C25 C26 . 1.383(5) ?
C26 C27 . 1.393(6) ?
C26 H26 . 0.9500 ?
C27 C28 . 1.380(6) ?
C27 H27 . 0.9500 ?
C28 C29 . 1.376(6) ?
C28 H28 . 0.9500 ?
C29 C30 . 1.385(6) ?
C29 H29 . 0.9500 ?
C30 H30 . 0.9500 ?
C31 C32 . 1.393(5) ?
C31 C36 . 1.397(5) ?
C32 C33 . 1.383(5) ?
C32 H32 . 0.9500 ?
C33 C34 . 1.392(5) ?
C33 H33 . 0.9500 ?
C34 C35 . 1.402(5) ?
C34 C37 . 1.462(5) ?
C35 C36 . 1.369(5) ?
C35 H35 . 0.9500 ?
C36 H36 . 0.9500 ?
C37 C38 . 1.325(5) ?
C37 H37 . 0.9500 ?
C38 H38 . 0.9500 ?
C39 C40 . 1.504(5) ?
C39 H39A . 0.9900 ?
C39 H39B . 0.9900 ?
C40 C45 . 1.384(5) ?
C40 C41 . 1.389(5) ?
C41 C42 . 1.386(5) ?
C41 H41 . 0.9500 ?
C42 C43 . 1.385(6) ?
C42 H42 . 0.9500 ?
C43 C44 . 1.378(6) ?
C43 H43 . 0.9500 ?
C44 C45 . 1.385(5) ?
C44 H44 . 0.9500 ?
C45 H45 . 0.9500 ?

loop_
_geom_hbond_atom_site_label_D
_geom_hbond_atom_site_label_H
_geom_hbond_atom_site_label_A
_geom_hbond_site_symmetry_A
_geom_hbond_distance_DH
_geom_hbond_distance_HA
_geom_hbond_distance_DA
_geom_hbond_angle_DHA
C3 H3 O8 2_757 0.95 2.56 3.503(5) 174.8
C8 H8 O8 2_757 0.95 2.38 3.322(5) 174.7
C5 H5 O9 2_657 0.95 2.58 3.493(4) 161.7
C12 H12 O4 1_554 0.95 2.46 3.284(5) 145.2
C20 H20 O5 2_776 0.95 2.49 3.373(4) 154.8
C22 H22 O5 2_776 0.95 2.59 3.448(4) 149.8
C18 H18 O6 2_676 0.95 2.40 3.326(4) 166.3
C33 H33 O3 2_657 0.95 2.40 3.325(4) 163.1
C45 H45 O1 2_666 0.95 2.58 3.413(5) 146.5

loop_
_geom_torsion_atom_site_label_1
_geom_torsion_atom_site_label_2
_geom_torsion_atom_site_label_3
_geom_torsion_atom_site_label_4
_geom_torsion_site_symmetry_1
_geom_torsion_site_symmetry_2
_geom_torsion_site_symmetry_3
_geom_torsion_site_symmetry_4
_geom_torsion
_geom_torsion_publ_flag
C9 O1 C1 C6 . . . . 169.3(3) ?
C9 O1 C1 C2 . . . . -9.1(5) ?
O1 C1 C2 C3 . . . . 177.1(3) ?
C6 C1 C2 C3 . . . . -1.3(5) ?
C1 C2 C3 C4 . . . . -0.7(6) ?
C2 C3 C4 C5 . . . . 1.6(6) ?
C2 C3 C4 C7 . . . . -176.3(3) ?
C3 C4 C5 C6 . . . . -0.6(6) ?
C7 C4 C5 C6 . . . . 177.4(3) ?
C4 C5 C6 C1 . . . . -1.3(6) ?
O1 C1 C6 C5 . . . . -176.2(3) ?
C2 C1 C6 C5 . . . . 2.3(6) ?
C5 C4 C7 C8 . . . . -178.6(4) ?
C3 C4 C7 C8 . . . . -0.6(6) ?
C4 C7 C8 N1 . . . . 177.6(3) ?
O3 N1 C8 C7 . . . . -6.0(6) ?
O2 N1 C8 C7 . . . . 175.5(4) ?
C1 O1 C9 C10 . . . . -170.1(3) ?
O1 C9 C10 C15 . . . . 118.0(4) ?
O1 C9 C10 C11 . . . . -63.0(4) ?
C15 C10 C11 C12 . . . . 0.0(5) ?
C9 C10 C11 C12 . . . . -179.0(3) ?
C10 C11 C12 C13 . . . . 0.2(6) ?
C11 C12 C13 C14 . . . . 0.2(6) ?
C12 C13 C14 C15 . . . . -0.8(6) ?
C11 C10 C15 C14 . . . . -0.7(5) ?
C9 C10 C15 C14 . . . . 178.3(3) ?
C13 C14 C15 C10 . . . . 1.0(6) ?
C24 O4 C16 C21 . . . . -172.4(3) ?
C24 O4 C16 C17 . . . . 6.4(5) ?
O4 C16 C17 C18 . . . . -176.7(3) ?
C21 C16 C17 C18 . . . . 2.1(6) ?
C16 C17 C18 C19 . . . . 0.0(6) ?
C17 C18 C19 C20 . . . . -1.1(6) ?
C17 C18 C19 C22 . . . . 177.9(4) ?
C18 C19 C20 C21 . . . . 0.3(6) ?
C22 C19 C20 C21 . . . . -178.7(3) ?
C19 C20 C21 C16 . . . . 1.7(6) ?
O4 C16 C21 C20 . . . . 176.0(3) ?
C17 C16 C21 C20 . . . . -2.9(6) ?
C20 C19 C22 C23 . . . . -174.4(4) ?
C18 C19 C22 C23 . . . . 6.6(6) ?
C19 C22 C23 N2 . . . . 179.5(3) ?
O5 N2 C23 C22 . . . . 9.6(6) ?
O6 N2 C23 C22 . . . . -169.3(4) ?
C16 O4 C24 C25 . . . . 168.5(3) ?
O4 C24 C25 C30 . . . . 91.2(4) ?
O4 C24 C25 C26 . . . . -88.2(4) ?
C30 C25 C26 C27 . . . . 0.0(5) ?
C24 C25 C26 C27 . . . . 179.4(3) ?
C25 C26 C27 C28 . . . . 0.5(6) ?
C26 C27 C28 C29 . . . . -1.3(6) ?
C27 C28 C29 C30 . . . . 1.6(6) ?
C26 C25 C30 C29 . . . . 0.3(5) ?
C24 C25 C30 C29 . . . . -179.1(3) ?
C28 C29 C30 C25 . . . . -1.1(6) ?
C39 O7 C31 C32 . . . . -8.1(5) ?
C39 O7 C31 C36 . . . . 171.5(3) ?
O7 C31 C32 C33 . . . . 177.7(4) ?
C36 C31 C32 C33 . . . . -1.8(6) ?
C31 C32 C33 C34 . . . . 0.1(6) ?
C32 C33 C34 C35 . . . . 1.5(6) ?
C32 C33 C34 C37 . . . . -177.4(4) ?
C33 C34 C35 C36 . . . . -1.2(6) ?
C37 C34 C35 C36 . . . . 177.6(4) ?
C34 C35 C36 C31 . . . . -0.5(6) ?
O7 C31 C36 C35 . . . . -177.5(3) ?
C32 C31 C36 C35 . . . . 2.0(6) ?
C33 C34 C37 C38 . . . . 1.3(6) ?
C35 C34 C37 C38 . . . . -177.5(4) ?
C34 C37 C38 N3 . . . . 179.3(3) ?
O8 N3 C38 C37 . . . . -2.5(6) ?
O9 N3 C38 C37 . . . . 177.4(4) ?
C31 O7 C39 C40 . . . . -169.0(3) ?
O7 C39 C40 C45 . . . . -100.5(4) ?
O7 C39 C40 C41 . . . . 76.8(4) ?
C45 C40 C41 C42 . . . . 0.1(5) ?
C39 C40 C41 C42 . . . . -177.3(3) ?
C40 C41 C42 C43 . . . . 0.7(5) ?
C41 C42 C43 C44 . . . . -0.8(6) ?
C42 C43 C44 C45 . . . . 0.2(6) ?
C41 C40 C45 C44 . . . . -0.8(5) ?
C39 C40 C45 C44 . . . . 176.6(3) ?
C43 C44 C45 C40 . . . . 0.6(6) ?
